data_8100939
loop_
_publ_author_name
'Ramos Silva, M.'
'Matos Beja, A.'
'Paix\~ao, J. A.'
'Alte da Veiga, L.'

_publ_section_title
;
Crystal structure of bis(diphenylguanidinium) pentafluorovanadate, 
(C~13~H~14~N~3~)~2~VF~5 ~
;
_journal_issue 2
_journal_name_full 'Zeitschrift f\"ur Kristallographie - New Crystal Structures'
_journal_page_first 261
_journal_page_last 262
_journal_volume 216
_journal_year 2001
_chemical_formula_moiety '2(C13 H14 N3) 1+, 0.5VF4 3-, 0.5VF6 1-'
_chemical_formula_structural 'C26 H28 F5 N6 V'
_chemical_formula_sum 'C26 H28 F5 N6 V'
_chemical_formula_weight 570.48
_space_group_IT_number 15
_symmetry_cell_setting monoclinic
_symmetry_space_group_name_Hall '-C 2yc'
_symmetry_space_group_name_H-M 'C 1 2/c 1'
_cell_angle_alpha 90.00
_cell_angle_beta 103.858(16)
_cell_angle_gamma 90.00
_cell_formula_units_Z 4
_cell_length_a 21.036(4)
_cell_length_b 10.7044(13)
_cell_length_c 12.481(2)
_cell_measurement_temperature 293(2)
_cell_volume 2728.6(8)
_diffrn_ambient_temperature 293(2)
_exptl_crystal_density_diffrn 1.389
_cod_original_sg_symbol_H-M 'C 2/c'
_cod_database_code 8100939

loop_
_symmetry_equiv_pos_as_xyz
'x, y, z'
'x, -y, z+1/2'
'x+1/2, y+1/2, z'
'x+1/2, -y+1/2, z+1/2'
'-x, -y, -z'
'-x, y, -z-1/2'
'-x+1/2, -y+1/2, -z'
'-x+1/2, y+1/2, -z-1/2'

loop_
_atom_site_label
_atom_site_type_symbol
_atom_site_fract_x
_atom_site_fract_y
_atom_site_fract_z
_atom_site_U_iso_or_equiv
_atom_site_adp_type
_atom_site_occupancy
_atom_site_symmetry_multiplicity
_atom_site_Wyckoff_symbol
_atom_site_calc_flag
_atom_site_refinement_flags
_atom_site_disorder_assembly
_atom_site_disorder_group
V1 V 0.2500 0.2500 0.5000 0.0921(5) Uani 1 4 d d S . .
F1 F 0.21759(15) 0.1653(2) 0.37198(18) 0.0889(8) Uani 1 8 f d . . .
F2 F 0.2853(2) 0.1104(3) 0.5661(2) 0.1446(16) Uani 1 8 f d . . .
F3 F 0.1786(3) 0.2368(12) 0.5467(7) 0.213(7) Uani 0.509(11) 8 f d P . .
N2 N 0.33355(16) 0.0701(3) 0.9542(2) 0.0638(8) Uani 1 8 f d . . .
H2 H 0.3280 -0.0058 0.9726 0.077 Uiso 1 8 f calc R . .
C2 C 0.35542(18) 0.1565(3) 1.0421(3) 0.0576(8) Uani 1 8 f d . . .
N1 N 0.27761(18) 0.0256(3) 0.7782(2) 0.0771(10) Uani 1 8 f d . . .
H1A H 0.2581 -0.0345 0.8032 0.093 Uiso 1 8 f calc R . .
H1B H 0.2689 0.0403 0.7084 0.093 Uiso 1 8 f calc R . .
C1 C 0.3208(2) 0.0947(3) 0.8465(3) 0.0641(10) Uani 1 8 f d . . .
N3 N 0.35094(18) 0.1878(3) 0.8066(3) 0.0787(10) Uani 1 8 f d . . .
H3 H 0.3295 0.2231 0.7470 0.094 Uiso 1 8 f calc R . .
C3 C 0.3377(2) 0.2808(4) 1.0332(4) 0.0730(11) Uani 1 8 f d . . .
H3A H 0.3120 0.3125 0.9677 0.088 Uiso 1 8 f calc R . .
C9 C 0.4650(2) 0.1565(4) 0.9039(3) 0.0774(12) Uani 1 8 f d . . .
H9 H 0.4575 0.0716 0.9108 0.093 Uiso 1 8 f calc R . .
C7 C 0.3925(2) 0.1110(4) 1.1401(3) 0.0767(11) Uani 1 8 f d . . .
H7 H 0.4043 0.0271 1.1462 0.092 Uiso 1 8 f calc R . .
C8 C 0.4146(2) 0.2337(4) 0.8529(3) 0.0730(11) Uani 1 8 f d . . .
C10 C 0.5271(3) 0.2059(5) 0.9451(4) 0.0879(13) Uani 1 8 f d . . .
H10 H 0.5611 0.1538 0.9801 0.105 Uiso 1 8 f calc R . .
C4 C 0.3595(3) 0.3583(5) 1.1255(5) 0.0975(16) Uani 1 8 f d . . .
H4 H 0.3492 0.4429 1.1204 0.117 Uiso 1 8 f calc R . .
C13 C 0.4269(3) 0.3565(5) 0.8419(6) 0.133(3) Uani 1 8 f d . . .
H13 H 0.3932 0.4094 0.8072 0.159 Uiso 1 8 f calc R . .
C5 C 0.3958(3) 0.3108(6) 1.2224(5) 0.1079(18) Uani 1 8 f d . . .
H5 H 0.4090 0.3627 1.2835 0.129 Uiso 1 8 f calc R . .
C6 C 0.4122(3) 0.1898(6) 1.2300(4) 0.1019(17) Uani 1 8 f d . . .
H6 H 0.4371 0.1583 1.2962 0.122 Uiso 1 8 f calc R . .
C11 C 0.5384(3) 0.3289(6) 0.9347(6) 0.120(2) Uani 1 8 f d . . .
H11 H 0.5798 0.3619 0.9637 0.144 Uiso 1 8 f calc R . .
C12 C 0.4890(4) 0.4038(6) 0.8818(8) 0.168(4) Uani 1 8 f d . . .
H12 H 0.4971 0.4880 0.8722 0.201 Uiso 1 8 f calc R . .

loop_
_atom_site_aniso_label
_atom_site_aniso_U_11
_atom_site_aniso_U_22
_atom_site_aniso_U_33
_atom_site_aniso_U_23
_atom_site_aniso_U_13
_atom_site_aniso_U_12
V1 0.0936(8) 0.0708(6) 0.0786(7) -0.0200(5) -0.0450(6) 0.0354(5)
F1 0.146(2) 0.0606(13) 0.0500(11) -0.0050(10) 0.0041(13) 0.0118(14)
F2 0.305(5) 0.0710(16) 0.0459(13) 0.0042(12) 0.018(2) 0.066(2)
F3 0.052(4) 0.440(18) 0.148(7) -0.142(9) 0.024(4) -0.019(6)
N2 0.098(2) 0.0500(15) 0.0408(14) 0.0074(12) 0.0108(14) -0.0153(15)
C2 0.070(2) 0.0566(19) 0.0477(17) -0.0031(15) 0.0183(15) -0.0076(16)
N1 0.105(3) 0.081(2) 0.0406(15) 0.0056(15) 0.0074(15) -0.020(2)
C1 0.084(2) 0.059(2) 0.0451(17) 0.0085(15) 0.0083(17) -0.0063(18)
N3 0.099(2) 0.081(2) 0.0488(16) 0.0260(16) 0.0030(16) -0.0177(19)
C3 0.078(3) 0.060(2) 0.084(3) -0.001(2) 0.024(2) 0.0046(19)
C9 0.100(3) 0.063(2) 0.072(3) 0.003(2) 0.025(2) -0.001(2)
C7 0.103(3) 0.072(2) 0.051(2) -0.0006(18) 0.009(2) 0.002(2)
C8 0.093(3) 0.073(2) 0.054(2) 0.0189(18) 0.020(2) -0.012(2)
C10 0.087(3) 0.093(3) 0.085(3) 0.005(3) 0.023(2) 0.003(3)
C4 0.109(4) 0.063(3) 0.133(4) -0.026(3) 0.054(3) -0.003(3)
C13 0.101(4) 0.095(4) 0.189(6) 0.082(4) 0.008(4) -0.015(3)
C5 0.141(5) 0.095(4) 0.088(4) -0.037(3) 0.029(3) -0.030(4)
C6 0.132(4) 0.106(4) 0.056(2) -0.012(3) 0.001(3) -0.018(3)
C11 0.099(4) 0.106(4) 0.148(5) 0.026(4) 0.017(4) -0.029(3)
C12 0.121(5) 0.094(4) 0.266(10) 0.075(5) 0.004(6) -0.035(4)

loop_
_geom_bond_atom_site_label_1
_geom_bond_atom_site_label_2
_geom_bond_distance
_geom_bond_site_symmetry_2
_geom_bond_publ_flag
V1 F3 1.742(7) . ?
V1 F3 1.742(7) 7_556 ?
V1 F2 1.780(3) . ?
V1 F2 1.781(3) 7_556 ?
V1 F1 1.822(2) . ?
V1 F1 1.822(2) 7_556 ?
N2 C1 1.333(4) . ?
N2 C2 1.424(4) . ?
N2 H2 0.8600 . ?
C2 C7 1.373(5) . ?
C2 C3 1.379(5) . ?
N1 C1 1.314(5) . ?
N1 H1A 0.8600 . ?
N1 H1B 0.8600 . ?
C1 N3 1.340(5) . ?
N3 C8 1.413(5) . ?
N3 H3 0.8600 . ?
C3 C4 1.404(6) . ?
C3 H3A 0.9300 . ?
C9 C8 1.374(6) . ?
C9 C10 1.388(7) . ?
C9 H9 0.9300 . ?
C7 C6 1.385(6) . ?
C7 H7 0.9300 . ?
C8 C13 1.353(7) . ?
C10 C11 1.350(8) . ?
C10 H10 0.9300 . ?
C4 C5 1.365(8) . ?
C4 H4 0.9300 . ?
C13 C12 1.379(9) . ?
C13 H13 0.9300 . ?
C5 C6 1.339(8) . ?
C5 H5 0.9300 . ?
C6 H6 0.9300 . ?
C11 C12 1.352(9) . ?
C11 H11 0.9300 . ?
C12 H12 0.9300 . ?
